data_7000009
loop_
_publ_author_name
'Neveling, Arno'
'Julius, Gerrit R.'
'Cronje, Stephanie'
'Esterhuysen, Catharine'
'Raubenheimer, Helgard G.'

_publ_section_title
;
 Thione complexes of Rh(I): a first comparison with the bonding and
 catalytic activity of related carbene and imine compounds.
;
_journal_issue 1
_journal_name_full 'Dalton transactions (Cambridge, England : 2003)'
_journal_page_first 181
_journal_page_last 192
_journal_paper_doi 10.1039/b414040k
_journal_year 2005
_chemical_formula_sum 'C30 H35 Cl N2 O P Rh S'
_chemical_formula_weight 640.99
_chemical_name_systematic
;
?
;
_space_group_IT_number 14
_symmetry_cell_setting monoclinic
_symmetry_space_group_name_Hall '-P 2ybc'
_symmetry_space_group_name_H-M 'P 1 21/c 1'
_atom_sites_solution_hydrogens geom
_atom_sites_solution_primary heavy
_atom_sites_solution_secondary difmap
_audit_creation_method SHELXL-97
_cell_angle_alpha 90.00
_cell_angle_beta 94.147(1)
_cell_angle_gamma 90.00
_cell_formula_units_Z 4
_cell_length_a 9.04670(10)
_cell_length_b 10.58750(10)
_cell_length_c 30.4334(3)
_cell_measurement_reflns_used 7915
_cell_measurement_temperature 173(2)
_cell_measurement_theta_max 28.7
_cell_measurement_theta_min 1.02
_cell_volume 2907.34(5)
_computing_cell_refinement 'DENZO-SMN (Otwinowski & Minor, 1997)'
_computing_data_collection 'COLLECT (Nonius, 1998)'
_computing_data_reduction 'DENZO-SMN (Otwinowski & Minor, 1997)'
_computing_molecular_graphics 'ORTEP-III for Windows (Farrugia,1997)'
_computing_publication_material 'X-Seed (Barbour, 1999)'
_computing_structure_refinement 'SHELXL-97 (Sheldrick, 1997)'
_computing_structure_solution 'SHELXS-97 (Sheldrick, 1990)'
_diffrn_ambient_temperature 173(2)
_diffrn_measured_fraction_theta_full 0.995
_diffrn_measured_fraction_theta_max 0.995
_diffrn_measurement_device_type 'Nonius Kappa CCD'
_diffrn_measurement_method '\f and \w scans to fill Ewald sphere'
_diffrn_radiation_monochromator graphite
_diffrn_radiation_source 'fine-focus sealed tube'
_diffrn_radiation_type MoK\a
_diffrn_radiation_wavelength 0.71073
_diffrn_reflns_av_R_equivalents 0.0223
_diffrn_reflns_av_sigmaI/netI 0.0329
_diffrn_reflns_limit_h_max 11
_diffrn_reflns_limit_h_min -11
_diffrn_reflns_limit_k_max 13
_diffrn_reflns_limit_k_min -13
_diffrn_reflns_limit_l_max 38
_diffrn_reflns_limit_l_min -38
_diffrn_reflns_number 12308
_diffrn_reflns_theta_full 27.00
_diffrn_reflns_theta_max 27.00
_diffrn_reflns_theta_min 3.32
_exptl_absorpt_coefficient_mu 0.832
_exptl_absorpt_correction_type none
_exptl_crystal_colour orange
_exptl_crystal_density_diffrn 1.464
_exptl_crystal_density_method 'not measured'
_exptl_crystal_description prism
_exptl_crystal_F_000 1320
_exptl_crystal_size_max 0.15
_exptl_crystal_size_mid 0.1
_exptl_crystal_size_min 0.08
_refine_diff_density_max 0.838
_refine_diff_density_min -0.553
_refine_diff_density_rms 0.061
_refine_ls_extinction_method none
_refine_ls_goodness_of_fit_ref 1.035
_refine_ls_hydrogen_treatment constr
_refine_ls_matrix_type full
_refine_ls_number_parameters 340
_refine_ls_number_reflns 6329
_refine_ls_number_restraints 0
_refine_ls_restrained_S_all 1.035
_refine_ls_R_factor_all 0.0416
_refine_ls_R_factor_gt 0.0271
_refine_ls_shift/su_max 0.004
_refine_ls_shift/su_mean 0.000
_refine_ls_structure_factor_coef Fsqd
_refine_ls_weighting_details 'calc w=1/[\s^2^(Fo^2^)+(0.0305P)^2^+0.8904P] where P=(Fo^2^+2Fc^2^)/3'
_refine_ls_weighting_scheme calc
_refine_ls_wR_factor_gt 0.0620
_refine_ls_wR_factor_ref 0.0663
_reflns_number_gt 5053
_reflns_number_total 6329
_reflns_threshold_expression >2sigma(I)
_cod_data_source_file b414040k.txt
_cod_data_source_block 19
_cod_original_sg_symbol_H-M 'P 21/c'
_cod_database_code 7000009

loop_
_symmetry_equiv_pos_as_xyz
'x, y, z'
'-x, y+1/2, -z+1/2'
'-x, -y, -z'
'x, -y-1/2, z-1/2'

loop_
_atom_site_label
_atom_site_type_symbol
_atom_site_fract_x
_atom_site_fract_y
_atom_site_fract_z
_atom_site_U_iso_or_equiv
_atom_site_adp_type
_atom_site_occupancy
_atom_site_symmetry_multiplicity
_atom_site_calc_flag
_atom_site_refinement_flags
_atom_site_disorder_assembly
_atom_site_disorder_group
Rh1 Rh 0.307016(17) 0.926122(15) 0.601524(5) 0.02312(6) Uani 1 1 d . . .
Cl1 Cl 0.44174(7) 0.83313(6) 0.662922(18) 0.03925(15) Uani 1 1 d . . .
S1 S 0.22484(7) 1.09230(5) 0.647904(19) 0.03464(14) Uani 1 1 d . . .
P1 P 0.38199(6) 0.76861(5) 0.557925(17) 0.02212(12) Uani 1 1 d . . .
O1 O 0.1520(2) 1.07106(17) 0.52934(6) 0.0492(5) Uani 1 1 d . . .
N11 N 0.13744(18) 0.94410(16) 0.71545(6) 0.0260(4) Uani 1 1 d . . .
N12 N 0.31544(19) 1.07418(17) 0.73592(6) 0.0302(4) Uani 1 1 d . . .
C1 C 0.2115(2) 1.0105(2) 0.55642(7) 0.0306(5) Uani 1 1 d . . .
C11 C 0.2294(2) 1.0325(2) 0.70063(7) 0.0268(5) Uani 1 1 d . . .
C12 C 0.1648(2) 0.9316(2) 0.76100(7) 0.0281(5) Uani 1 1 d . . .
C13 C 0.2758(2) 1.0119(2) 0.77350(7) 0.0303(5) Uani 1 1 d . . .
C14 C 0.0279(2) 0.8752(2) 0.68579(7) 0.0336(5) Uani 1 1 d . . .
H14 H 0.0601 0.8849 0.6552 0.040 Uiso 1 1 calc R . .
C15 C 0.0786(3) 0.8496(3) 0.78974(8) 0.0407(6) Uani 1 1 d . . .
H15A H 0.1021 0.7608 0.7844 0.061 Uiso 1 1 calc R . .
H15B H -0.0276 0.8638 0.7830 0.061 Uiso 1 1 calc R . .
H15C H 0.1048 0.8703 0.8207 0.061 Uiso 1 1 calc R . .
C16 C 0.3462(3) 1.0371(3) 0.81856(8) 0.0456(6) Uani 1 1 d . . .
H16A H 0.2964 0.9869 0.8402 0.068 Uiso 1 1 calc R . .
H16B H 0.3372 1.1271 0.8255 0.068 Uiso 1 1 calc R . .
H16C H 0.4513 1.0138 0.8196 0.068 Uiso 1 1 calc R . .
C17 C 0.4360(3) 1.1697(2) 0.73676(9) 0.0419(6) Uani 1 1 d . . .
H17 H 0.4733 1.1754 0.7684 0.050 Uiso 1 1 calc R . .
C18 C 0.0261(3) 0.7350(2) 0.69542(9) 0.0460(6) Uani 1 1 d . . .
H18A H 0.1280 0.7047 0.7012 0.069 Uiso 1 1 calc R . .
H18B H -0.0212 0.6901 0.6700 0.069 Uiso 1 1 calc R . .
H18C H -0.0296 0.7196 0.7213 0.069 Uiso 1 1 calc R . .
C19 C -0.1222(3) 0.9392(3) 0.68654(9) 0.0515(7) Uani 1 1 d . . .
H19A H -0.1519 0.9418 0.7169 0.077 Uiso 1 1 calc R . .
H19B H -0.1958 0.8917 0.6680 0.077 Uiso 1 1 calc R . .
H19C H -0.1155 1.0255 0.6752 0.077 Uiso 1 1 calc R . .
C21 C 0.5801(2) 0.7356(2) 0.56621(7) 0.0264(5) Uani 1 1 d . . .
C22 C 0.6770(2) 0.8378(2) 0.56816(8) 0.0361(5) Uani 1 1 d . . .
H22 H 0.6390 0.9214 0.5665 0.043 Uiso 1 1 calc R . .
C23 C 0.8288(3) 0.8180(3) 0.57254(8) 0.0470(7) Uani 1 1 d . . .
H23 H 0.8946 0.8880 0.5731 0.056 Uiso 1 1 calc R . .
C24 C 0.8844(3) 0.6973(3) 0.57604(8) 0.0488(7) Uani 1 1 d . . .
H24 H 0.9885 0.6841 0.5794 0.059 Uiso 1 1 calc R . .
C25 C 0.7898(3) 0.5955(3) 0.57471(8) 0.0432(6) Uani 1 1 d . . .
H25 H 0.8288 0.5123 0.5772 0.052 Uiso 1 1 calc R . .
C26 C 0.6375(2) 0.6137(2) 0.56966(7) 0.0321(5) Uani 1 1 d . . .
H26 H 0.5725 0.5431 0.5686 0.039 Uiso 1 1 calc R . .
C31 C 0.3530(2) 0.78535(19) 0.49799(7) 0.0243(4) Uani 1 1 d . . .
C32 C 0.4679(2) 0.7709(2) 0.47042(7) 0.0332(5) Uani 1 1 d . . .
H32 H 0.5654 0.7541 0.4827 0.040 Uiso 1 1 calc R . .
C33 C 0.4411(3) 0.7810(3) 0.42502(8) 0.0432(6) Uani 1 1 d . . .
H33 H 0.5202 0.7704 0.4065 0.052 Uiso 1 1 calc R . .
C34 C 0.3004(3) 0.8063(2) 0.40681(8) 0.0411(6) Uani 1 1 d . . .
H34 H 0.2826 0.8136 0.3758 0.049 Uiso 1 1 calc R . .
C35 C 0.1857(3) 0.8210(2) 0.43374(8) 0.0371(6) Uani 1 1 d . . .
H35 H 0.0886 0.8383 0.4212 0.045 Uiso 1 1 calc R . .
C36 C 0.2110(2) 0.8109(2) 0.47900(7) 0.0306(5) Uani 1 1 d . . .
H36 H 0.1312 0.8214 0.4973 0.037 Uiso 1 1 calc R . .
C41 C 0.2935(2) 0.6164(2) 0.56771(7) 0.0260(5) Uani 1 1 d . . .
C42 C 0.2475(3) 0.5344(2) 0.53354(8) 0.0407(6) Uani 1 1 d . . .
H42 H 0.2624 0.5568 0.5040 0.049 Uiso 1 1 calc R . .
C43 C 0.1803(3) 0.4206(2) 0.54239(10) 0.0499(7) Uani 1 1 d . . .
H43 H 0.1489 0.3658 0.5188 0.060 Uiso 1 1 calc R . .
C44 C 0.1589(3) 0.3869(2) 0.58460(10) 0.0478(7) Uani 1 1 d . . .
H44 H 0.1136 0.3083 0.5904 0.057 Uiso 1 1 calc R . .
C45 C 0.2029(3) 0.4665(3) 0.61904(9) 0.0466(7) Uani 1 1 d . . .
H45 H 0.1878 0.4425 0.6485 0.056 Uiso 1 1 calc R . .
C46 C 0.2690(3) 0.5814(2) 0.61065(8) 0.0365(5) Uani 1 1 d . . .
H46 H 0.2977 0.6366 0.6344 0.044 Uiso 1 1 calc R . .
C110 C 0.5652(3) 1.1275(3) 0.71365(12) 0.0607(9) Uani 1 1 d . . .
H11D H 0.5970 1.0441 0.7246 0.091 Uiso 1 1 calc R . .
H11E H 0.6466 1.1879 0.7190 0.091 Uiso 1 1 calc R . .
H11F H 0.5379 1.1223 0.6819 0.091 Uiso 1 1 calc R . .
C111 C 0.3801(3) 1.2987(2) 0.72544(11) 0.0538(7) Uani 1 1 d . . .
H11G H 0.3500 1.3028 0.6939 0.081 Uiso 1 1 calc R . .
H11H H 0.4587 1.3606 0.7326 0.081 Uiso 1 1 calc R . .
H11I H 0.2947 1.3176 0.7424 0.081 Uiso 1 1 calc R . .

loop_
_atom_site_aniso_label
_atom_site_aniso_U_11
_atom_site_aniso_U_22
_atom_site_aniso_U_33
_atom_site_aniso_U_23
_atom_site_aniso_U_13
_atom_site_aniso_U_12
Rh1 0.02417(9) 0.02459(9) 0.02076(9) 0.00040(7) 0.00284(6) 0.00254(7)
Cl1 0.0477(4) 0.0428(3) 0.0259(3) -0.0034(2) -0.0069(2) 0.0149(3)
S1 0.0498(4) 0.0281(3) 0.0273(3) 0.0013(2) 0.0117(3) 0.0077(3)
P1 0.0199(3) 0.0252(3) 0.0214(3) 0.0004(2) 0.0023(2) 0.0016(2)
O1 0.0627(12) 0.0473(11) 0.0365(10) 0.0073(8) -0.0045(9) 0.0189(9)
N11 0.0228(9) 0.0325(10) 0.0229(9) -0.0020(7) 0.0031(7) -0.0018(7)
N12 0.0255(10) 0.0324(10) 0.0331(10) -0.0072(8) 0.0052(8) -0.0041(8)
C1 0.0328(12) 0.0296(12) 0.0300(12) -0.0031(10) 0.0065(10) 0.0029(10)
C11 0.0274(11) 0.0269(11) 0.0273(11) -0.0030(9) 0.0092(9) 0.0036(9)
C12 0.0248(11) 0.0371(13) 0.0228(10) -0.0022(9) 0.0051(8) 0.0029(10)
C13 0.0281(12) 0.0373(13) 0.0257(11) -0.0056(10) 0.0033(9) 0.0018(10)
C14 0.0295(12) 0.0418(14) 0.0289(12) -0.0059(10) -0.0015(9) -0.0053(10)
C15 0.0350(13) 0.0551(16) 0.0330(13) 0.0073(12) 0.0092(10) -0.0041(12)
C16 0.0480(15) 0.0561(17) 0.0319(13) -0.0098(12) -0.0024(11) -0.0044(13)
C17 0.0341(13) 0.0366(14) 0.0553(16) -0.0068(12) 0.0047(11) -0.0096(11)
C18 0.0499(16) 0.0404(15) 0.0470(16) -0.0071(12) -0.0019(12) -0.0127(12)
C19 0.0321(14) 0.070(2) 0.0512(17) -0.0070(14) -0.0065(12) 0.0061(13)
C21 0.0215(11) 0.0374(13) 0.0204(10) 0.0003(9) 0.0024(8) 0.0035(9)
C22 0.0288(12) 0.0423(14) 0.0369(13) -0.0019(11) 0.0003(10) -0.0024(11)
C23 0.0266(13) 0.072(2) 0.0421(15) -0.0001(13) -0.0015(11) -0.0094(13)
C24 0.0221(12) 0.092(2) 0.0325(13) 0.0035(14) 0.0017(10) 0.0128(14)
C25 0.0380(14) 0.0592(18) 0.0325(13) 0.0049(12) 0.0036(11) 0.0231(13)
C26 0.0305(12) 0.0396(13) 0.0266(11) 0.0013(10) 0.0041(9) 0.0087(10)
C31 0.0257(11) 0.0238(11) 0.0231(10) 0.0005(8) 0.0010(8) -0.0020(9)
C32 0.0266(12) 0.0476(14) 0.0257(11) 0.0016(10) 0.0036(9) 0.0000(10)
C33 0.0420(15) 0.0613(17) 0.0274(12) 0.0020(12) 0.0103(11) -0.0032(13)
C34 0.0526(16) 0.0489(16) 0.0209(11) 0.0030(10) -0.0038(11) -0.0083(12)
C35 0.0314(13) 0.0420(14) 0.0362(13) 0.0004(11) -0.0097(10) -0.0037(10)
C36 0.0275(12) 0.0355(13) 0.0287(12) -0.0016(9) 0.0005(9) -0.0023(9)
C41 0.0214(11) 0.0260(11) 0.0309(11) 0.0029(9) 0.0034(9) 0.0033(8)
C42 0.0540(16) 0.0333(13) 0.0357(13) -0.0021(10) 0.0100(12) -0.0077(11)
C43 0.0616(18) 0.0336(14) 0.0541(17) -0.0046(13) 0.0014(14) -0.0114(13)
C44 0.0414(15) 0.0313(14) 0.070(2) 0.0161(13) -0.0027(13) -0.0070(11)
C45 0.0464(15) 0.0505(16) 0.0426(15) 0.0219(13) 0.0018(12) -0.0067(13)
C46 0.0369(13) 0.0399(14) 0.0323(12) 0.0052(10) 0.0002(10) -0.0046(11)
C110 0.0333(15) 0.0434(16) 0.108(3) -0.0019(17) 0.0230(16) -0.0061(12)
C111 0.0440(16) 0.0348(15) 0.082(2) -0.0097(14) 0.0007(14) -0.0018(12)

loop_
_atom_type_symbol
_atom_type_description
_atom_type_scat_dispersion_real
_atom_type_scat_dispersion_imag
_atom_type_scat_source
C C 0.0033 0.0016 'International Tables Vol C Tables 4.2.6.8 and 6.1.1.4'
H H 0.0000 0.0000 'International Tables Vol C Tables 4.2.6.8 and 6.1.1.4'
Cl Cl 0.1484 0.1585 'International Tables Vol C Tables 4.2.6.8 and 6.1.1.4'
N N 0.0061 0.0033 'International Tables Vol C Tables 4.2.6.8 and 6.1.1.4'
O O 0.0106 0.0060 'International Tables Vol C Tables 4.2.6.8 and 6.1.1.4'
P P 0.1023 0.0942 'International Tables Vol C Tables 4.2.6.8 and 6.1.1.4'
Rh Rh -1.1178 0.9187 'International Tables Vol C Tables 4.2.6.8 and 6.1.1.4'
S S 0.1246 0.1234 'International Tables Vol C Tables 4.2.6.8 and 6.1.1.4'

loop_
_geom_angle_atom_site_label_1
_geom_angle_atom_site_label_2
_geom_angle_atom_site_label_3
_geom_angle
_geom_angle_site_symmetry_1
_geom_angle_site_symmetry_3
_geom_angle_publ_flag
C1 Rh1 P1 93.79(7) . . ?
C1 Rh1 Cl1 174.81(7) . . ?
P1 Rh1 Cl1 89.84(2) . . ?
C1 Rh1 S1 86.16(7) . . ?
P1 Rh1 S1 179.38(2) . . ?
Cl1 Rh1 S1 90.25(2) . . ?
C11 S1 Rh1 106.86(7) . . ?
C21 P1 C31 102.96(9) . . ?
C21 P1 C41 104.18(10) . . ?
C31 P1 C41 102.36(10) . . ?
C21 P1 Rh1 113.12(7) . . ?
C31 P1 Rh1 118.98(7) . . ?
C41 P1 Rh1 113.53(7) . . ?
C11 N11 C12 109.14(18) . . ?
C11 N11 C14 122.55(18) . . ?
C12 N11 C14 128.31(18) . . ?
C11 N12 C13 109.31(18) . . ?
C11 N12 C17 127.9(2) . . ?
C13 N12 C17 122.78(19) . . ?
O1 C1 Rh1 175.6(2) . . ?
N11 C11 N12 107.06(18) . . ?
N11 C11 S1 126.26(17) . . ?
N12 C11 S1 126.37(17) . . ?
C13 C12 N11 107.14(19) . . ?
C13 C12 C15 127.7(2) . . ?
N11 C12 C15 125.1(2) . . ?
C12 C13 N12 107.34(18) . . ?
C12 C13 C16 129.1(2) . . ?
N12 C13 C16 123.6(2) . . ?
N11 C14 C18 112.38(19) . . ?
N11 C14 C19 109.24(19) . . ?
C18 C14 C19 114.4(2) . . ?
N11 C14 H14 106.8 . . ?
C18 C14 H14 106.8 . . ?
C19 C14 H14 106.8 . . ?
C12 C15 H15A 109.5 . . ?
C12 C15 H15B 109.5 . . ?
H15A C15 H15B 109.5 . . ?
C12 C15 H15C 109.5 . . ?
H15A C15 H15C 109.5 . . ?
H15B C15 H15C 109.5 . . ?
C13 C16 H16A 109.5 . . ?
C13 C16 H16B 109.5 . . ?
H16A C16 H16B 109.5 . . ?
C13 C16 H16C 109.5 . . ?
H16A C16 H16C 109.5 . . ?
H16B C16 H16C 109.5 . . ?
C110 C17 N12 113.0(2) . . ?
C110 C17 C111 115.8(2) . . ?
N12 C17 C111 112.6(2) . . ?
C110 C17 H17 104.7 . . ?
N12 C17 H17 104.7 . . ?
C111 C17 H17 104.7 . . ?
C14 C18 H18A 109.5 . . ?
C14 C18 H18B 109.5 . . ?
H18A C18 H18B 109.5 . . ?
C14 C18 H18C 109.5 . . ?
H18A C18 H18C 109.5 . . ?
H18B C18 H18C 109.5 . . ?
C14 C19 H19A 109.5 . . ?
C14 C19 H19B 109.5 . . ?
H19A C19 H19B 109.5 . . ?
C14 C19 H19C 109.5 . . ?
H19A C19 H19C 109.5 . . ?
H19B C19 H19C 109.5 . . ?
C22 C21 C26 119.2(2) . . ?
C22 C21 P1 117.78(17) . . ?
C26 C21 P1 123.01(17) . . ?
C23 C22 C21 120.2(2) . . ?
C23 C22 H22 119.9 . . ?
C21 C22 H22 119.9 . . ?
C24 C23 C22 120.2(3) . . ?
C24 C23 H23 119.9 . . ?
C22 C23 H23 119.9 . . ?
C23 C24 C25 120.2(2) . . ?
C23 C24 H24 119.9 . . ?
C25 C24 H24 119.9 . . ?
C24 C25 C26 120.4(2) . . ?
C24 C25 H25 119.8 . . ?
C26 C25 H25 119.8 . . ?
C25 C26 C21 119.9(2) . . ?
C25 C26 H26 120.1 . . ?
C21 C26 H26 120.1 . . ?
C32 C31 C36 118.46(19) . . ?
C32 C31 P1 122.05(16) . . ?
C36 C31 P1 119.47(16) . . ?
C33 C32 C31 120.5(2) . . ?
C33 C32 H32 119.8 . . ?
C31 C32 H32 119.8 . . ?
C34 C33 C32 120.3(2) . . ?
C34 C33 H33 119.8 . . ?
C32 C33 H33 119.8 . . ?
C33 C34 C35 119.8(2) . . ?
C33 C34 H34 120.1 . . ?
C35 C34 H34 120.1 . . ?
C34 C35 C36 120.4(2) . . ?
C34 C35 H35 119.8 . . ?
C36 C35 H35 119.8 . . ?
C35 C36 C31 120.6(2) . . ?
C35 C36 H36 119.7 . . ?
C31 C36 H36 119.7 . . ?
C46 C41 C42 118.4(2) . . ?
C46 C41 P1 119.18(17) . . ?
C42 C41 P1 122.44(17) . . ?
C43 C42 C41 120.5(2) . . ?
C43 C42 H42 119.7 . . ?
C41 C42 H42 119.7 . . ?
C44 C43 C42 120.4(3) . . ?
C44 C43 H43 119.8 . . ?
C42 C43 H43 119.8 . . ?
C43 C44 C45 120.3(2) . . ?
C43 C44 H44 119.9 . . ?
C45 C44 H44 119.9 . . ?
C44 C45 C46 120.0(2) . . ?
C44 C45 H45 120.0 . . ?
C46 C45 H45 120.0 . . ?
C45 C46 C41 120.4(2) . . ?
C45 C46 H46 119.8 . . ?
C41 C46 H46 119.8 . . ?
C17 C110 H11D 109.5 . . ?
C17 C110 H11E 109.5 . . ?
H11D C110 H11E 109.5 . . ?
C17 C110 H11F 109.5 . . ?
H11D C110 H11F 109.5 . . ?
H11E C110 H11F 109.5 . . ?
C17 C111 H11G 109.5 . . ?
C17 C111 H11H 109.5 . . ?
H11G C111 H11H 109.5 . . ?
C17 C111 H11I 109.5 . . ?
H11G C111 H11I 109.5 . . ?
H11H C111 H11I 109.5 . . ?

loop_
_geom_bond_atom_site_label_1
_geom_bond_atom_site_label_2
_geom_bond_distance
_geom_bond_site_symmetry_2
_geom_bond_publ_flag
Rh1 C1 1.805(2) . ?
Rh1 P1 2.2654(5) . ?
Rh1 Cl1 2.3700(6) . ?
Rh1 S1 2.4067(6) . ?
S1 C11 1.723(2) . ?
P1 C21 1.826(2) . ?
P1 C31 1.832(2) . ?
P1 C41 1.833(2) . ?
O1 C1 1.147(3) . ?
N11 C11 1.352(3) . ?
N11 C12 1.397(3) . ?
N11 C14 1.483(3) . ?
N12 C11 1.354(3) . ?
N12 C13 1.389(3) . ?
N12 C17 1.487(3) . ?
C12 C13 1.350(3) . ?
C12 C15 1.492(3) . ?
C13 C16 1.494(3) . ?
C14 C18 1.512(3) . ?
C14 C19 1.519(3) . ?
C14 H14 1.0000 . ?
C15 H15A 0.9800 . ?
C15 H15B 0.9800 . ?
C15 H15C 0.9800 . ?
C16 H16A 0.9800 . ?
C16 H16B 0.9800 . ?
C16 H16C 0.9800 . ?
C17 C110 1.477(4) . ?
C17 C111 1.488(4) . ?
C17 H17 1.0000 . ?
C18 H18A 0.9800 . ?
C18 H18B 0.9800 . ?
C18 H18C 0.9800 . ?
C19 H19A 0.9800 . ?
C19 H19B 0.9800 . ?
C19 H19C 0.9800 . ?
C21 C22 1.391(3) . ?
C21 C26 1.392(3) . ?
C22 C23 1.387(3) . ?
C22 H22 0.9500 . ?
C23 C24 1.374(4) . ?
C23 H23 0.9500 . ?
C24 C25 1.375(4) . ?
C24 H24 0.9500 . ?
C25 C26 1.389(3) . ?
C25 H25 0.9500 . ?
C26 H26 0.9500 . ?
C31 C32 1.391(3) . ?
C31 C36 1.396(3) . ?
C32 C33 1.389(3) . ?
C32 H32 0.9500 . ?
C33 C34 1.377(3) . ?
C33 H33 0.9500 . ?
C34 C35 1.377(3) . ?
C34 H34 0.9500 . ?
C35 C36 1.384(3) . ?
C35 H35 0.9500 . ?
C36 H36 0.9500 . ?
C41 C46 1.391(3) . ?
C41 C42 1.395(3) . ?
C42 C43 1.384(3) . ?
C42 H42 0.9500 . ?
C43 C44 1.361(4) . ?
C43 H43 0.9500 . ?
C44 C45 1.381(4) . ?
C44 H44 0.9500 . ?
C45 C46 1.388(3) . ?
C45 H45 0.9500 . ?
C46 H46 0.9500 . ?
C110 H11D 0.9800 . ?
C110 H11E 0.9800 . ?
C110 H11F 0.9800 . ?
C111 H11G 0.9800 . ?
C111 H11H 0.9800 . ?
C111 H11I 0.9800 . ?
